data_2234218
loop_
_publ_author_name
'Yusufzai, Samina Khan'
'Osman, Hasnah'
'Abdul Rahim, Aisyah Saad'
'Arshad, Suhana'
'Razak, Ibrahim Abdul'

_publ_section_title
;
 3\b-Chloro-6-[2-(2-cyanoacetyl)hydrazin-1-ylidene]-5\a-cholestane
;
_journal_coeditor_code HB6661
_journal_issue 4
_journal_name_full 'Acta Crystallographica Section E'
_journal_page_first o1056
_journal_page_last o1057
_journal_paper_doi 10.1107/S1600536812009336
_journal_volume 68
_journal_year 2012
_chemical_formula_iupac 'C30 H48 Cl N3 O'
_chemical_formula_moiety 'C30 H48 Cl N3 O'
_chemical_formula_sum 'C30 H48 Cl N3 O'
_chemical_formula_weight 502.16
_chemical_name_systematic
;
3\b-Chloro-6-[2-(2-cyanoacetyl)hydrazin-1-ylidene]-5\a-cholestane
;
_space_group_IT_number 19
_symmetry_cell_setting orthorhombic
_symmetry_space_group_name_Hall 'P 2ac 2ab'
_symmetry_space_group_name_H-M 'P 21 21 21'
_atom_sites_solution_hydrogens geom
_atom_sites_solution_primary direct
_atom_sites_solution_secondary difmap
_audit_creation_method SHELXL-97
_cell_angle_alpha 90.00
_cell_angle_beta 90.00
_cell_angle_gamma 90.00
_cell_formula_units_Z 8
_cell_length_a 11.1623(2)
_cell_length_b 19.7586(3)
_cell_length_c 26.4077(4)
_cell_measurement_reflns_used 9967
_cell_measurement_temperature 100.0(10)
_cell_measurement_theta_max 28.12
_cell_measurement_theta_min 2.20
_cell_volume 5824.26(16)
_computing_cell_refinement 'SAINT (Bruker, 2009)'
_computing_data_collection 'APEX2 (Bruker, 2009)'
_computing_data_reduction 'SAINT (Bruker, 2009)'
_computing_molecular_graphics 'SHELXTL (Sheldrick, 2008)'
_computing_publication_material
;
SHELXTL (Sheldrick, 2008) and PLATON (Spek, 2009)
;
_computing_structure_refinement 'SHELXTL (Sheldrick, 2008)'
_computing_structure_solution 'SHELXTL (Sheldrick, 2008)'
_diffrn_ambient_temperature 100.0(10)
_diffrn_measured_fraction_theta_full 0.999
_diffrn_measured_fraction_theta_max 0.999
_diffrn_measurement_device_type 'Bruker SMART APEXII CCD'
_diffrn_measurement_method '\f and \w scans'
_diffrn_radiation_monochromator graphite
_diffrn_radiation_source 'fine-focus sealed tube'
_diffrn_radiation_type MoK\a
_diffrn_radiation_wavelength 0.71073
_diffrn_reflns_av_R_equivalents 0.0424
_diffrn_reflns_av_sigmaI/netI 0.0506
_diffrn_reflns_limit_h_max 14
_diffrn_reflns_limit_h_min -14
_diffrn_reflns_limit_k_max 25
_diffrn_reflns_limit_k_min -25
_diffrn_reflns_limit_l_max 34
_diffrn_reflns_limit_l_min -34
_diffrn_reflns_number 51504
_diffrn_reflns_theta_full 27.50
_diffrn_reflns_theta_max 27.50
_diffrn_reflns_theta_min 1.29
_exptl_absorpt_coefficient_mu 0.157
_exptl_absorpt_correction_T_max 0.9759
_exptl_absorpt_correction_T_min 0.9513
_exptl_absorpt_correction_type multi-scan
_exptl_absorpt_process_details '(<i>SADABS</i>; Bruker, 2009)'
_exptl_crystal_colour colourless
_exptl_crystal_density_diffrn 1.145
_exptl_crystal_density_method 'not measured'
_exptl_crystal_description block
_exptl_crystal_F_000 2192
_exptl_crystal_size_max 0.32
_exptl_crystal_size_mid 0.32
_exptl_crystal_size_min 0.16
_refine_diff_density_max 0.499
_refine_diff_density_min -0.517
_refine_ls_abs_structure_details 'Flack (1983), 5882 Friedel pairs'
_refine_ls_abs_structure_Flack 0.05(11)
_refine_ls_extinction_coef 0.00130(14)
_refine_ls_extinction_expression Fc^*^=kFc[1+0.001xFc^2^\l^3^/sin(2\q)]^-1/4^
_refine_ls_extinction_method SHELXL
_refine_ls_goodness_of_fit_ref 1.181
_refine_ls_hydrogen_treatment constr
_refine_ls_matrix_type full
_refine_ls_number_parameters 655
_refine_ls_number_reflns 13243
_refine_ls_number_restraints 0
_refine_ls_restrained_S_all 1.181
_refine_ls_R_factor_all 0.1100
_refine_ls_R_factor_gt 0.1035
_refine_ls_shift/su_max 0.000
_refine_ls_shift/su_mean 0.000
_refine_ls_structure_factor_coef Fsqd
_refine_ls_weighting_details 'calc w=1/[\s^2^(Fo^2^)+(0.0000P)^2^+25.2717P] where P=(Fo^2^+2Fc^2^)/3'
_refine_ls_weighting_scheme calc
_refine_ls_wR_factor_gt 0.2179
_refine_ls_wR_factor_ref 0.2214
_reflns_number_gt 12103
_reflns_number_total 13243
_reflns_threshold_expression I>2\s(I)
_cod_data_source_file hb6661.cif
_cod_data_source_block I
_cod_database_code 2234218
_cod_database_fobs_code 2234218

loop_
_symmetry_equiv_pos_as_xyz
'x, y, z'
'-x+1/2, -y, z+1/2'
'-x, y+1/2, -z+1/2'
'x+1/2, -y+1/2, -z'

loop_
_atom_site_type_symbol
_atom_site_label
_atom_site_fract_x
_atom_site_fract_y
_atom_site_fract_z
_atom_site_U_iso_or_equiv
_atom_site_adp_type
_atom_site_calc_flag
_atom_site_refinement_flags
_atom_site_occupancy
_atom_site_symmetry_multiplicity
_atom_site_disorder_assembly
_atom_site_disorder_group
Cl Cl1A -0.04761(13) 0.83894(7) 0.25082(6) 0.0339(3) Uani d . 1 1 . .
O O1A 0.5580(3) 1.06640(17) 0.20162(15) 0.0272(8) Uani d . 1 1 . .
N N1A 0.3929(4) 0.9157(2) 0.20369(15) 0.0195(8) Uani d . 1 1 . .
N N2A 0.4907(4) 0.9587(2) 0.19816(16) 0.0218(9) Uani d . 1 1 . .
H H1NA 0.5596 0.9465 0.1874 0.033 Uiso d R 1 1 . .
N N3A 0.3345(5) 1.1702(3) 0.2533(2) 0.0450(15) Uani d . 1 1 . .
C C1A 0.5176(5) 0.8138(3) 0.18260(18) 0.0233(11) Uani d . 1 1 . .
H H1AA 0.5357 0.7801 0.2092 0.028 Uiso calc R 1 1 . .
H H1AB 0.5863 0.8453 0.1801 0.028 Uiso calc R 1 1 . .
C C2A 0.4073(5) 0.8523(2) 0.19657(17) 0.0187(10) Uani d . 1 1 . .
C C3A 0.2960(5) 0.8082(2) 0.19943(18) 0.0216(10) Uani d . 1 1 . .
H H3AA 0.3147 0.7695 0.2225 0.026 Uiso calc R 1 1 . .
C C4A 0.1858(5) 0.8447(2) 0.22126(18) 0.0218(10) Uani d . 1 1 . .
H H4AA 0.2051 0.8629 0.2552 0.026 Uiso calc R 1 1 . .
H H4AB 0.1638 0.8832 0.1991 0.026 Uiso calc R 1 1 . .
C C5A 0.0813(5) 0.7960(3) 0.2252(2) 0.0266(12) Uani d . 1 1 . .
H H5AA 0.1039 0.7580 0.2483 0.032 Uiso calc R 1 1 . .
C C6A 0.0511(6) 0.7672(3) 0.1733(2) 0.0306(13) Uani d . 1 1 . .
H H6AA 0.0252 0.8041 0.1505 0.037 Uiso calc R 1 1 . .
H H6AB -0.0157 0.7345 0.1764 0.037 Uiso calc R 1 1 . .
C C7A 0.1618(5) 0.7316(3) 0.1510(2) 0.0316(13) Uani d . 1 1 . .
H H7AA 0.1831 0.6928 0.1729 0.038 Uiso calc R 1 1 . .
H H7AB 0.1408 0.7134 0.1172 0.038 Uiso calc R 1 1 . .
C C8A 0.2721(5) 0.7778(3) 0.14556(18) 0.0250(12) Uani d . 1 1 . .
C C9A 0.3842(5) 0.7368(3) 0.1301(2) 0.0264(12) Uani d . 1 1 . .
H H9AA 0.3934 0.7001 0.1559 0.032 Uiso calc R 1 1 . .
C C10A 0.3716(6) 0.7015(3) 0.0785(2) 0.0405(16) Uani d . 1 1 . .
H H10A 0.3637 0.7361 0.0516 0.049 Uiso calc R 1 1 . .
H H10B 0.2980 0.6736 0.0784 0.049 Uiso calc R 1 1 . .
C C11A 0.4810(6) 0.6560(3) 0.0670(2) 0.0434(17) Uani d . 1 1 . .
H H11A 0.4825 0.6182 0.0916 0.052 Uiso calc R 1 1 . .
H H11B 0.4714 0.6363 0.0328 0.052 Uiso calc R 1 1 . .
C C12A 0.6011(5) 0.6934(2) 0.06944(17) 0.0221(11) Uani d . 1 1 . .
C C13A 0.7141(7) 0.6488(3) 0.0738(2) 0.0394(16) Uani d . 1 1 . .
H H13A 0.6950 0.6122 0.0987 0.047 Uiso calc R 1 1 . .
C C14A 0.8061(6) 0.6973(3) 0.1001(2) 0.0358(14) Uani d . 1 1 . .
H H14A 0.8537 0.6723 0.1257 0.043 Uiso calc R 1 1 . .
H H14B 0.8616 0.7169 0.0748 0.043 Uiso calc R 1 1 . .
C C15A 0.7304(6) 0.7543(3) 0.1260(2) 0.0340(13) Uani d . 1 1 . .
H H15A 0.7534 0.7599 0.1620 0.041 Uiso calc R 1 1 . .
H H15B 0.7407 0.7981 0.1083 0.041 Uiso calc R 1 1 . .
C C16A 0.6038(6) 0.7290(2) 0.12135(19) 0.0275(12) Uani d . 1 1 . .
H H16A 0.5958 0.6922 0.1471 0.033 Uiso calc R 1 1 . .
C C17A 0.4992(5) 0.7774(2) 0.13125(18) 0.0214(10) Uani d . 1 1 . .
H H17A 0.4967 0.8120 0.1037 0.026 Uiso calc R 1 1 . .
C C18A 0.4770(5) 1.0254(2) 0.20651(19) 0.0209(10) Uani d . 1 1 . .
C C19A 0.3534(5) 1.0449(3) 0.2252(2) 0.0300(13) Uani d . 1 1 . .
H H19A 0.2942 1.0361 0.1981 0.036 Uiso calc R 1 1 . .
H H19B 0.3321 1.0163 0.2546 0.036 Uiso calc R 1 1 . .
C C20A 0.3463(5) 1.1162(3) 0.2400(2) 0.0316(13) Uani d . 1 1 . .
C C21A 0.2448(5) 0.8344(3) 0.10696(18) 0.0277(12) Uani d . 1 1 . .
H H21A 0.2148 0.8143 0.0755 0.042 Uiso calc R 1 1 . .
H H21B 0.3183 0.8599 0.0999 0.042 Uiso calc R 1 1 . .
H H21C 0.1842 0.8650 0.1210 0.042 Uiso calc R 1 1 . .
C C22A 0.6114(5) 0.7438(3) 0.02495(19) 0.0275(12) Uani d . 1 1 . .
H H22A 0.5497 0.7788 0.0283 0.041 Uiso calc R 1 1 . .
H H22B 0.6001 0.7196 -0.0071 0.041 Uiso calc R 1 1 . .
H H22C 0.6908 0.7649 0.0254 0.041 Uiso calc R 1 1 . .
C C23A 0.6780(7) 0.5678(3) 0.0007(2) 0.0429(17) Uani d . 1 1 . .
H H23A 0.7197 0.5419 -0.0256 0.064 Uiso calc R 1 1 . .
H H23B 0.6146 0.5951 -0.0148 0.064 Uiso calc R 1 1 . .
H H23C 0.6425 0.5365 0.0253 0.064 Uiso calc R 1 1 . .
C C24A 0.7676(6) 0.6144(3) 0.02777(19) 0.0294(12) Uani d . 1 1 . .
H H24A 0.7929 0.6504 0.0034 0.035 Uiso calc R 1 1 . .
C C25A 0.8795(7) 0.5741(3) 0.0433(2) 0.0374(15) Uani d . 1 1 . .
H H25A 0.8542 0.5374 0.0664 0.045 Uiso calc R 1 1 . .
H H25B 0.9329 0.6046 0.0627 0.045 Uiso calc R 1 1 . .
C C26A 0.9527(6) 0.5425(3) 0.0000(2) 0.0325(13) Uani d . 1 1 . .
H H26A 0.9039 0.5072 -0.0168 0.039 Uiso calc R 1 1 . .
H H26B 0.9714 0.5778 -0.0254 0.039 Uiso calc R 1 1 . .
C C27A 1.0694(7) 0.5109(3) 0.0189(2) 0.0410(16) Uani d . 1 1 . .
H H27A 1.1161 0.5463 0.0367 0.049 Uiso calc R 1 1 . .
H H27B 1.0495 0.4755 0.0441 0.049 Uiso calc R 1 1 . .
C C28A 1.1483(6) 0.4797(3) -0.0216(3) 0.0432(12) Uani d . 1 1 . .
H H28A 1.1648 0.5150 -0.0478 0.052 Uiso calc R 1 1 . .
C C29A 1.2657(6) 0.4581(3) 0.0009(3) 0.0432(12) Uani d . 1 1 . .
H H29A 1.3055 0.4974 0.0162 0.065 Uiso calc R 1 1 . .
H H29B 1.3169 0.4392 -0.0257 0.065 Uiso calc R 1 1 . .
H H29C 1.2515 0.4238 0.0270 0.065 Uiso calc R 1 1 . .
C C30A 1.0869(7) 0.4199(3) -0.0476(2) 0.0413(16) Uani d . 1 1 . .
H H30A 1.1392 0.4021 -0.0742 0.062 Uiso calc R 1 1 . .
H H30B 1.0111 0.4349 -0.0625 0.062 Uiso calc R 1 1 . .
H H30C 1.0712 0.3843 -0.0226 0.062 Uiso calc R 1 1 . .
Cl Cl1B -0.30342(14) 0.65408(10) 0.42098(10) 0.0666(7) Uani d . 1 1 . .
O O1B 0.2818(4) 0.43353(19) 0.34895(17) 0.0319(9) Uani d . 1 1 . .
N N1B 0.1279(4) 0.5859(2) 0.36554(19) 0.0276(10) Uani d . 1 1 . .
N N2B 0.2194(4) 0.5423(2) 0.35160(18) 0.0240(9) Uani d . 1 1 . .
H H1NB 0.2805 0.5496 0.3329 0.036 Uiso d R 1 1 . .
N N3B -0.1078(8) 0.4889(4) 0.3466(3) 0.036(2) Uani d P 0.593(8) 1 A 1
C C20B -0.0208(9) 0.4748(4) 0.3670(4) 0.027(2) Uani d P 0.593(8) 1 A 1
N N3X 0.1102(11) 0.3588(6) 0.4478(4) 0.033(3) Uani d P 0.407(8) 1 A 2
C C20X 0.1042(12) 0.3992(6) 0.4172(5) 0.024(3) Uani d P 0.407(8) 1 A 2
C C1B 0.2503(4) 0.6858(2) 0.3379(2) 0.0232(11) Uani d . 1 1 . .
H H1BA 0.2336 0.6997 0.3026 0.028 Uiso calc R 1 1 . .
H H1BB 0.3194 0.6544 0.3374 0.028 Uiso calc R 1 1 . .
C C2B 0.1429(4) 0.6494(3) 0.3588(2) 0.0246(11) Uani d . 1 1 . .
C C3B 0.0363(5) 0.6942(3) 0.3708(2) 0.0317(13) Uani d . 1 1 . .
H H3BA 0.0108 0.7142 0.3378 0.038 Uiso calc R 1 1 . .
C C4B -0.0719(5) 0.6534(3) 0.3899(3) 0.0378(15) Uani d . 1 1 . .
H H4BA -0.0910 0.6166 0.3658 0.045 Uiso calc R 1 1 . .
H H4BB -0.0534 0.6328 0.4232 0.045 Uiso calc R 1 1 . .
C C5B -0.1784(6) 0.7016(3) 0.3948(3) 0.0460(19) Uani d . 1 1 . .
H H5BA -0.2009 0.7184 0.3604 0.055 Uiso calc R 1 1 . .
C C6B -0.1530(5) 0.7614(3) 0.4286(2) 0.0364(15) Uani d . 1 1 . .
H H6BA -0.1402 0.7456 0.4637 0.044 Uiso calc R 1 1 . .
H H6BB -0.2228 0.7923 0.4285 0.044 Uiso calc R 1 1 . .
C C7B -0.0414(5) 0.7996(3) 0.4102(2) 0.0300(12) Uani d . 1 1 . .
H H7BA -0.0593 0.8207 0.3771 0.036 Uiso calc R 1 1 . .
H H7BB -0.0233 0.8364 0.4345 0.036 Uiso calc R 1 1 . .
C C8B 0.0696(5) 0.7547(3) 0.4047(2) 0.0275(11) Uani d . 1 1 . .
C C9B 0.1736(5) 0.7944(2) 0.3787(2) 0.0222(11) Uani d . 1 1 . .
H H9BA 0.1433 0.8078 0.3445 0.027 Uiso calc R 1 1 . .
C C10B 0.2100(5) 0.8608(2) 0.4055(2) 0.0232(10) Uani d . 1 1 . .
H H10C 0.1398 0.8914 0.4067 0.028 Uiso calc R 1 1 . .
H H10D 0.2331 0.8503 0.4409 0.028 Uiso calc R 1 1 . .
C C11B 0.3148(5) 0.8978(2) 0.3793(2) 0.0249(11) Uani d . 1 1 . .
H H11C 0.2878 0.9145 0.3458 0.030 Uiso calc R 1 1 . .
H H11D 0.3381 0.9376 0.3999 0.030 Uiso calc R 1 1 . .
C C12B 0.4238(5) 0.8522(2) 0.37214(18) 0.0215(10) Uani d . 1 1 . .
C C13B 0.5244(5) 0.8768(2) 0.33587(19) 0.0228(11) Uani d . 1 1 . .
H H13B 0.4844 0.8958 0.3051 0.027 Uiso calc R 1 1 . .
C C14B 0.5878(5) 0.8101(3) 0.3195(2) 0.0248(11) Uani d . 1 1 . .
H H14C 0.6123 0.8126 0.2835 0.030 Uiso calc R 1 1 . .
H H14D 0.6599 0.8021 0.3405 0.030 Uiso calc R 1 1 . .
C C15B 0.4952(5) 0.7525(3) 0.3274(2) 0.0264(11) Uani d . 1 1 . .
H H15C 0.4831 0.7266 0.2957 0.032 Uiso calc R 1 1 . .
H H15D 0.5217 0.7211 0.3543 0.032 Uiso calc R 1 1 . .
C C16B 0.3805(5) 0.7892(2) 0.34283(18) 0.0181(10) Uani d . 1 1 . .
H H16B 0.3440 0.8065 0.3108 0.022 Uiso calc R 1 1 . .
C C17B 0.2834(5) 0.7489(2) 0.36931(19) 0.0203(10) Uani d . 1 1 . .
H H17B 0.3150 0.7336 0.4028 0.024 Uiso calc R 1 1 . .
C C18B 0.2049(5) 0.4753(3) 0.3603(2) 0.0253(11) Uani d . 1 1 A .
C C19B 0.0894(5) 0.4542(3) 0.3861(3) 0.0385(15) Uani d . 1 1 . .
H H19C 0.0886 0.4041 0.3872 0.046 Uiso calc PR 0.593(8) 1 A 1
H H19D 0.0939 0.4701 0.4216 0.046 Uiso calc PR 0.593(8) 1 A 1
H H19E 0.0586 0.4926 0.4063 0.046 Uiso calc PR 0.407(8) 1 A 2
H H19F 0.0289 0.4432 0.3599 0.046 Uiso calc PR 0.407(8) 1 A 2
C C21B 0.1082(6) 0.7304(3) 0.4578(2) 0.0390(15) Uani d . 1 1 . .
H H21D 0.0392 0.7104 0.4752 0.058 Uiso calc R 1 1 . .
H H21E 0.1382 0.7689 0.4774 0.058 Uiso calc R 1 1 . .
H H21F 0.1716 0.6964 0.4544 0.058 Uiso calc R 1 1 . .
C C22B 0.4781(5) 0.8330(3) 0.42409(19) 0.0287(12) Uani d . 1 1 . .
H H22D 0.5027 0.8742 0.4419 0.043 Uiso calc R 1 1 . .
H H22E 0.5480 0.8038 0.4190 0.043 Uiso calc R 1 1 . .
H H22F 0.4181 0.8089 0.4443 0.043 Uiso calc R 1 1 . .
C C23B 0.5555(6) 0.9928(3) 0.3767(3) 0.0383(14) Uani d . 1 1 . .
H H23D 0.6158 1.0283 0.3814 0.057 Uiso calc R 1 1 . .
H H23E 0.5196 0.9814 0.4095 0.057 Uiso calc R 1 1 . .
H H23F 0.4930 1.0090 0.3536 0.057 Uiso calc R 1 1 . .
C C24B 0.6150(5) 0.9299(3) 0.3543(2) 0.0255(11) Uani d . 1 1 . .
H H24B 0.6650 0.9086 0.3814 0.031 Uiso calc R 1 1 . .
C C25B 0.6988(5) 0.9511(3) 0.3109(2) 0.0275(12) Uani d . 1 1 . .
H H25C 0.7211 0.9102 0.2913 0.033 Uiso calc R 1 1 . .
H H25D 0.6544 0.9816 0.2878 0.033 Uiso calc R 1 1 . .
C C26B 0.8134(5) 0.9867(3) 0.3278(2) 0.0272(12) Uani d . 1 1 . .
H H26C 0.7940 1.0190 0.3553 0.033 Uiso calc R 1 1 . .
H H26D 0.8699 0.9528 0.3416 0.033 Uiso calc R 1 1 . .
C C27B 0.8733(5) 1.0243(2) 0.2851(2) 0.0227(11) Uani d . 1 1 . .
H H27C 0.8150 1.0568 0.2706 0.027 Uiso calc R 1 1 . .
H H27D 0.8942 0.9915 0.2582 0.027 Uiso calc R 1 1 . .
C C28B 0.9876(5) 1.0635(2) 0.3002(2) 0.0272(12) Uani d . 1 1 . .
H H28B 0.9679 1.0921 0.3303 0.033 Uiso calc R 1 1 . .
C C29B 1.0886(5) 1.0163(3) 0.3150(3) 0.0368(14) Uani d . 1 1 . .
H H29D 1.0652 0.9904 0.3450 0.055 Uiso calc R 1 1 . .
H H29E 1.1605 1.0429 0.3225 0.055 Uiso calc R 1 1 . .
H H29F 1.1053 0.9852 0.2870 0.055 Uiso calc R 1 1 . .
C C30B 1.0274(5) 1.1102(3) 0.2579(2) 0.0329(13) Uani d . 1 1 . .
H H30D 0.9590 1.1372 0.2464 0.049 Uiso calc R 1 1 . .
H H30E 1.0584 1.0832 0.2297 0.049 Uiso calc R 1 1 . .
H H30F 1.0905 1.1404 0.2704 0.049 Uiso calc R 1 1 . .

loop_
_atom_site_aniso_label
_atom_site_aniso_U_11
_atom_site_aniso_U_22
_atom_site_aniso_U_33
_atom_site_aniso_U_12
_atom_site_aniso_U_13
_atom_site_aniso_U_23
Cl1A 0.0317(7) 0.0336(7) 0.0364(7) -0.0058(6) 0.0101(6) -0.0085(6)
O1A 0.0176(18) 0.0201(17) 0.044(2) -0.0037(15) 0.0072(17) -0.0058(16)
N1A 0.020(2) 0.0201(19) 0.0183(19) -0.0047(17) 0.0031(17) -0.0016(15)
N2A 0.018(2) 0.0204(19) 0.026(2) -0.0060(17) 0.0053(18) -0.0007(16)
N3A 0.034(3) 0.031(3) 0.070(4) -0.013(2) 0.031(3) -0.017(3)
C1A 0.030(3) 0.023(2) 0.017(2) 0.003(2) 0.003(2) 0.0035(18)
C2A 0.026(3) 0.017(2) 0.013(2) -0.002(2) -0.0014(19) -0.0022(17)
C3A 0.031(3) 0.019(2) 0.015(2) -0.006(2) 0.004(2) -0.0085(18)
C4A 0.029(3) 0.019(2) 0.017(2) -0.006(2) 0.005(2) -0.0017(18)
C5A 0.032(3) 0.022(2) 0.025(3) -0.005(2) 0.009(2) -0.001(2)
C6A 0.031(3) 0.031(3) 0.030(3) -0.017(3) 0.013(3) -0.007(2)
C7A 0.029(3) 0.026(3) 0.040(3) -0.017(2) 0.009(3) -0.009(2)
C8A 0.030(3) 0.029(3) 0.016(2) -0.016(2) 0.011(2) -0.014(2)
C9A 0.024(3) 0.022(2) 0.032(3) -0.009(2) 0.008(2) -0.009(2)
C10A 0.032(3) 0.049(4) 0.041(3) -0.020(3) 0.018(3) -0.029(3)
C11A 0.050(4) 0.038(3) 0.042(3) -0.015(3) 0.026(3) -0.028(3)
C12A 0.033(3) 0.022(2) 0.011(2) -0.002(2) 0.004(2) -0.0059(18)
C13A 0.070(5) 0.023(3) 0.026(3) 0.011(3) 0.020(3) 0.000(2)
C14A 0.040(4) 0.034(3) 0.033(3) 0.018(3) -0.003(3) -0.013(2)
C15A 0.036(3) 0.032(3) 0.035(3) 0.004(3) -0.006(3) -0.013(2)
C16A 0.046(4) 0.017(2) 0.019(2) -0.008(2) 0.011(2) -0.0007(19)
C17A 0.027(3) 0.020(2) 0.018(2) -0.005(2) 0.005(2) -0.0011(18)
C18A 0.020(3) 0.020(2) 0.022(2) -0.004(2) 0.002(2) 0.0003(18)
C19A 0.021(3) 0.020(2) 0.048(3) -0.009(2) 0.009(3) -0.010(2)
C20A 0.020(3) 0.030(3) 0.045(3) -0.012(2) 0.020(3) -0.009(2)
C21A 0.034(3) 0.033(3) 0.016(2) -0.011(2) 0.006(2) -0.005(2)
C22A 0.030(3) 0.028(3) 0.025(3) 0.002(2) 0.004(2) -0.002(2)
C23A 0.059(5) 0.029(3) 0.041(3) -0.016(3) 0.023(3) -0.017(3)
C24A 0.044(4) 0.027(3) 0.018(2) -0.001(3) 0.005(2) -0.001(2)
C25A 0.060(4) 0.033(3) 0.019(3) 0.010(3) 0.003(3) -0.004(2)
C26A 0.047(4) 0.031(3) 0.019(2) 0.014(3) 0.008(3) 0.000(2)
C27A 0.061(5) 0.038(3) 0.024(3) 0.019(3) -0.010(3) -0.001(2)
C28A 0.043(3) 0.043(2) 0.044(3) 0.024(2) -0.010(2) -0.013(2)
C29A 0.043(3) 0.043(2) 0.044(3) 0.024(2) -0.010(2) -0.013(2)
C30A 0.057(5) 0.036(3) 0.031(3) 0.007(3) 0.011(3) -0.011(3)
Cl1B 0.0194(7) 0.0534(10) 0.1270(19) 0.0128(8) 0.0330(10) 0.0390(12)
O1B 0.021(2) 0.0231(18) 0.052(3) 0.0050(16) 0.0054(19) 0.0013(17)
N1B 0.012(2) 0.024(2) 0.047(3) 0.0063(18) 0.004(2) 0.005(2)
N2B 0.014(2) 0.020(2) 0.038(2) -0.0005(17) 0.0044(19) 0.0048(18)
N3B 0.036(5) 0.030(4) 0.042(5) -0.012(4) -0.003(4) -0.009(4)
C20B 0.023(5) 0.023(4) 0.035(5) -0.002(4) 0.005(4) -0.004(4)
N3X 0.031(7) 0.044(7) 0.022(5) -0.006(6) 0.000(5) 0.017(5)
C20X 0.027(7) 0.025(6) 0.020(6) -0.003(5) 0.014(5) -0.011(5)
C1B 0.009(2) 0.017(2) 0.043(3) 0.0037(18) 0.010(2) 0.000(2)
C2B 0.007(2) 0.024(2) 0.043(3) 0.006(2) 0.010(2) 0.008(2)
C3B 0.021(3) 0.021(2) 0.053(4) 0.008(2) 0.012(3) 0.011(2)
C4B 0.015(3) 0.037(3) 0.062(4) 0.015(2) 0.016(3) 0.023(3)
C5B 0.025(3) 0.036(3) 0.078(5) 0.014(3) 0.027(3) 0.024(3)
C6B 0.022(3) 0.043(3) 0.044(3) 0.016(3) 0.020(3) 0.018(3)
C7B 0.024(3) 0.031(3) 0.035(3) 0.015(2) 0.011(2) 0.008(2)
C8B 0.021(3) 0.035(3) 0.027(3) 0.007(2) 0.008(2) 0.008(2)
C9B 0.025(3) 0.018(2) 0.024(2) 0.008(2) 0.005(2) 0.0039(19)
C10B 0.021(3) 0.024(2) 0.025(2) 0.007(2) 0.004(2) -0.002(2)
C11B 0.034(3) 0.019(2) 0.022(2) 0.009(2) -0.002(2) -0.0027(19)
C12B 0.031(3) 0.017(2) 0.016(2) 0.006(2) 0.000(2) -0.0022(18)
C13B 0.027(3) 0.019(2) 0.022(2) -0.005(2) -0.002(2) 0.0018(18)
C14B 0.023(3) 0.027(3) 0.025(2) -0.006(2) 0.008(2) -0.007(2)
C15B 0.021(3) 0.020(2) 0.038(3) -0.001(2) 0.014(2) -0.002(2)
C16B 0.023(3) 0.014(2) 0.018(2) 0.0027(19) 0.002(2) 0.0004(17)
C17B 0.019(2) 0.018(2) 0.024(2) 0.007(2) 0.005(2) 0.0025(19)
C18B 0.017(2) 0.022(2) 0.037(3) 0.002(2) -0.003(2) 0.005(2)
C19B 0.019(3) 0.026(3) 0.070(4) -0.001(2) 0.011(3) 0.016(3)
C21B 0.025(3) 0.050(4) 0.042(3) 0.006(3) 0.010(3) 0.023(3)
C22B 0.026(3) 0.041(3) 0.019(2) 0.005(2) 0.005(2) 0.005(2)
C23B 0.037(3) 0.026(3) 0.052(4) -0.006(3) 0.002(3) -0.011(3)
C24B 0.028(3) 0.021(2) 0.028(3) -0.010(2) 0.003(2) -0.003(2)
C25B 0.030(3) 0.029(3) 0.024(3) -0.004(2) -0.005(2) 0.004(2)
C26B 0.023(3) 0.032(3) 0.027(3) 0.001(2) -0.004(2) 0.000(2)
C27B 0.019(3) 0.018(2) 0.030(3) -0.001(2) -0.007(2) 0.0033(19)
C28B 0.021(3) 0.018(2) 0.043(3) 0.003(2) 0.004(2) 0.000(2)
C29B 0.020(3) 0.043(3) 0.048(4) 0.008(3) 0.004(3) -0.011(3)
C30B 0.023(3) 0.022(2) 0.054(4) 0.001(2) 0.006(3) 0.000(2)

loop_
_atom_type_symbol
_atom_type_description
_atom_type_scat_dispersion_real
_atom_type_scat_dispersion_imag
_atom_type_scat_source
C C 0.0033 0.0016 'International Tables Vol C Tables 4.2.6.8 and 6.1.1.4'
H H 0.0000 0.0000 'International Tables Vol C Tables 4.2.6.8 and 6.1.1.4'
N N 0.0061 0.0033 'International Tables Vol C Tables 4.2.6.8 and 6.1.1.4'
O O 0.0106 0.0060 'International Tables Vol C Tables 4.2.6.8 and 6.1.1.4'
Cl Cl 0.1484 0.1585 'International Tables Vol C Tables 4.2.6.8 and 6.1.1.4'

loop_
_geom_angle_atom_site_label_1
_geom_angle_atom_site_label_2
_geom_angle_atom_site_label_3
_geom_angle
C2A N1A N2A 119.0(4)
C18A N2A N1A 119.4(4)
C18A N2A H1NA 115.6
N1A N2A H1NA 124.7
C2A C1A C17A 110.1(4)
C2A C1A H1AA 109.6
C17A C1A H1AA 109.6
C2A C1A H1AB 109.6
C17A C1A H1AB 109.6
H1AA C1A H1AB 108.2
N1A C2A C1A 129.7(5)
N1A C2A C3A 116.9(5)
C1A C2A C3A 113.2(4)
C2A C3A C4A 113.7(4)
C2A C3A C8A 108.3(4)
C4A C3A C8A 112.6(4)
C2A C3A H3AA 107.3
C4A C3A H3AA 107.3
C8A C3A H3AA 107.3
C5A C4A C3A 110.0(4)
C5A C4A H4AA 109.7
C3A C4A H4AA 109.7
C5A C4A H4AB 109.7
C3A C4A H4AB 109.7
H4AA C4A H4AB 108.2
C4A C5A C6A 110.3(4)
C4A C5A Cl1A 109.9(4)
C6A C5A Cl1A 109.7(4)
C4A C5A H5AA 108.9
C6A C5A H5AA 108.9
Cl1A C5A H5AA 108.9
C5A C6A C7A 109.8(5)
C5A C6A H6AA 109.7
C7A C6A H6AA 109.7
C5A C6A H6AB 109.7
C7A C6A H6AB 109.7
H6AA C6A H6AB 108.2
C8A C7A C6A 114.0(4)
C8A C7A H7AA 108.8
C6A C7A H7AA 108.8
C8A C7A H7AB 108.8
C6A C7A H7AB 108.8
H7AA C7A H7AB 107.7
C7A C8A C21A 109.5(5)
C7A C8A C9A 111.2(4)
C21A C8A C9A 111.4(4)
C7A C8A C3A 106.2(4)
C21A C8A C3A 110.8(4)
C9A C8A C3A 107.6(5)
C17A C9A C10A 109.6(4)
C17A C9A C8A 113.8(4)
C10A C9A C8A 113.5(5)
C17A C9A H9AA 106.5
C10A C9A H9AA 106.5
C8A C9A H9AA 106.5
C9A C10A C11A 111.5(6)
C9A C10A H10A 109.3
C11A C10A H10A 109.3
C9A C10A H10B 109.3
C11A C10A H10B 109.3
H10A C10A H10B 108.0
C12A C11A C10A 113.7(5)
C12A C11A H11A 108.8
C10A C11A H11A 108.8
C12A C11A H11B 108.8
C10A C11A H11B 108.8
H11A C11A H11B 107.7
C11A C12A C16A 106.0(4)
C11A C12A C13A 116.3(5)
C16A C12A C13A 100.3(4)
C11A C12A C22A 110.1(5)
C16A C12A C22A 112.4(4)
C13A C12A C22A 111.4(4)
C24A C13A C12A 121.2(5)
C24A C13A C14A 111.8(5)
C12A C13A C14A 102.7(4)
C24A C13A H13A 106.8
C12A C13A H13A 106.8
C14A C13A H13A 106.8
C15A C14A C13A 106.2(5)
C15A C14A H14A 110.5
C13A C14A H14A 110.5
C15A C14A H14B 110.5
C13A C14A H14B 110.5
H14A C14A H14B 108.7
C16A C15A C14A 103.4(5)
C16A C15A H15A 111.1
C14A C15A H15A 111.1
C16A C15A H15B 111.1
C14A C15A H15B 111.1
H15A C15A H15B 109.0
C15A C16A C17A 119.7(4)
C15A C16A C12A 104.1(4)
C17A C16A C12A 115.0(5)
C15A C16A H16A 105.7
C17A C16A H16A 105.7
C12A C16A H16A 105.7
C9A C17A C16A 108.2(4)
C9A C17A C1A 112.1(4)
C16A C17A C1A 109.8(4)
C9A C17A H17A 108.9
C16A C17A H17A 108.9
C1A C17A H17A 108.9
O1A C18A N2A 123.3(5)
O1A C18A C19A 122.6(4)
N2A C18A C19A 114.0(4)
C20A C19A C18A 112.4(4)
C20A C19A H19A 109.1
C18A C19A H19A 109.1
C20A C19A H19B 109.1
C18A C19A H19B 109.1
H19A C19A H19B 107.8
N3A C20A C19A 175.5(6)
C8A C21A H21A 109.5
C8A C21A H21B 109.5
H21A C21A H21B 109.5
C8A C21A H21C 109.5
H21A C21A H21C 109.5
H21B C21A H21C 109.5
C12A C22A H22A 109.5
C12A C22A H22B 109.5
H22A C22A H22B 109.5
C12A C22A H22C 109.5
H22A C22A H22C 109.5
H22B C22A H22C 109.5
C24A C23A H23A 109.5
C24A C23A H23B 109.5
H23A C23A H23B 109.5
C24A C23A H23C 109.5
H23A C23A H23C 109.5
H23B C23A H23C 109.5
C13A C24A C25A 109.8(5)
C13A C24A C23A 112.6(5)
C25A C24A C23A 110.1(5)
C13A C24A H24A 108.1
C25A C24A H24A 108.1
C23A C24A H24A 108.1
C24A C25A C26A 116.4(5)
C24A C25A H25A 108.2
C26A C25A H25A 108.2
C24A C25A H25B 108.2
C26A C25A H25B 108.2
H25A C25A H25B 107.3
C27A C26A C25A 112.1(5)
C27A C26A H26A 109.2
C25A C26A H26A 109.2
C27A C26A H26B 109.2
C25A C26A H26B 109.2
H26A C26A H26B 107.9
C28A C27A C26A 115.5(5)
C28A C27A H27A 108.4
C26A C27A H27A 108.4
C28A C27A H27B 108.4
C26A C27A H27B 108.4
H27A C27A H27B 107.5
C29A C28A C27A 110.0(5)
C29A C28A C30A 110.4(5)
C27A C28A C30A 111.7(6)
C29A C28A H28A 108.2
C27A C28A H28A 108.2
C30A C28A H28A 108.2
C28A C29A H29A 109.5
C28A C29A H29B 109.5
H29A C29A H29B 109.5
C28A C29A H29C 109.5
H29A C29A H29C 109.5
H29B C29A H29C 109.5
C28A C30A H30A 109.5
C28A C30A H30B 109.5
H30A C30A H30B 109.5
C28A C30A H30C 109.5
H30A C30A H30C 109.5
H30B C30A H30C 109.5
C2B N1B N2B 118.5(4)
C18B N2B N1B 118.3(4)
C18B N2B H1NB 111.0
N1B N2B H1NB 129.6
N3B C20B C19B 172.9(10)
N3X C20X C19B 171.0(13)
C2B C1B C17B 112.4(4)
C2B C1B H1BA 109.1
C17B C1B H1BA 109.1
C2B C1B H1BB 109.1
C17B C1B H1BB 109.1
H1BA C1B H1BB 107.9
N1B C2B C1B 128.7(4)
N1B C2B C3B 116.2(4)
C1B C2B C3B 115.1(4)
C2B C3B C4B 112.2(4)
C2B C3B C8B 112.7(5)
C4B C3B C8B 114.0(5)
C2B C3B H3BA 105.7
C4B C3B H3BA 105.7
C8B C3B H3BA 105.7
C5B C4B C3B 108.2(5)
C5B C4B H4BA 110.1
C3B C4B H4BA 110.1
C5B C4B H4BB 110.1
C3B C4B H4BB 110.1
H4BA C4B H4BB 108.4
C6B C5B C4B 113.1(6)
C6B C5B Cl1B 109.0(5)
C4B C5B Cl1B 107.9(4)
C6B C5B H5BA 108.9
C4B C5B H5BA 108.9
Cl1B C5B H5BA 108.9
C5B C6B C7B 110.6(5)
C5B C6B H6BA 109.5
C7B C6B H6BA 109.5
C5B C6B H6BB 109.5
C7B C6B H6BB 109.5
H6BA C6B H6BB 108.1
C8B C7B C6B 113.7(4)
C8B C7B H7BA 108.8
C6B C7B H7BA 108.8
C8B C7B H7BB 108.8
C6B C7B H7BB 108.8
H7BA C7B H7BB 107.7
C7B C8B C3B 108.1(5)
C7B C8B C21B 108.6(5)
C3B C8B C21B 110.7(5)
C7B C8B C9B 110.7(4)
C3B C8B C9B 108.4(4)
C21B C8B C9B 110.4(5)
C17B C9B C10B 111.0(4)
C17B C9B C8B 111.7(4)
C10B C9B C8B 114.8(4)
C17B C9B H9BA 106.2
C10B C9B H9BA 106.2
C8B C9B H9BA 106.2
C11B C10B C9B 113.3(4)
C11B C10B H10C 108.9
C9B C10B H10C 108.9
C11B C10B H10D 108.9
C9B C10B H10D 108.9
H10C C10B H10D 107.7
C12B C11B C10B 112.3(4)
C12B C11B H11C 109.1
C10B C11B H11C 109.1
C12B C11B H11D 109.1
C10B C11B H11D 109.1
H11C C11B H11D 107.9
C11B C12B C16B 106.8(4)
C11B C12B C22B 110.3(4)
C16B C12B C22B 111.8(4)
C11B C12B C13B 117.9(4)
C16B C12B C13B 99.8(4)
C22B C12B C13B 109.8(4)
C24B C13B C12B 119.7(4)
C24B C13B C14B 111.5(4)
C12B C13B C14B 103.5(4)
C24B C13B H13B 107.2
C12B C13B H13B 107.2
C14B C13B H13B 107.2
C15B C14B C13B 106.4(4)
C15B C14B H14C 110.5
C13B C14B H14C 110.5
C15B C14B H14D 110.5
C13B C14B H14D 110.5
H14C C14B H14D 108.6
C16B C15B C14B 104.2(4)
C16B C15B H15C 110.9
C14B C15B H15C 110.9
C16B C15B H15D 110.9
C14B C15B H15D 110.9
H15C C15B H15D 108.9
C17B C16B C15B 118.2(4)
C17B C16B C12B 114.6(4)
C15B C16B C12B 104.8(4)
C17B C16B H16B 106.1
C15B C16B H16B 106.1
C12B C16B H16B 106.1
C16B C17B C9B 109.7(4)
C16B C17B C1B 110.4(4)
C9B C17B C1B 111.5(4)
C16B C17B H17B 108.4
C9B C17B H17B 108.4
C1B C17B H17B 108.4
O1B C18B N2B 122.2(5)
O1B C18B C19B 121.3(5)
N2B C18B C19B 116.5(5)
C20X C19B C18B 112.6(7)
C20B C19B C18B 120.6(6)
C20B C19B H19C 107.2
C18B C19B H19C 107.2
C20B C19B H19D 107.2
C18B C19B H19D 107.2
H19C C19B H19D 106.8
C20X C19B H19E 109.1
C18B C19B H19E 109.1
C20X C19B H19F 109.1
C18B C19B H19F 109.1
H19E C19B H19F 107.8
C8B C21B H21D 109.5
C8B C21B H21E 109.5
H21D C21B H21E 109.5
C8B C21B H21F 109.5
H21D C21B H21F 109.5
H21E C21B H21F 109.5
C12B C22B H22D 109.5
C12B C22B H22E 109.5
H22D C22B H22E 109.5
C12B C22B H22F 109.5
H22D C22B H22F 109.5
H22E C22B H22F 109.5
C24B C23B H23D 109.5
C24B C23B H23E 109.5
H23D C23B H23E 109.5
C24B C23B H23F 109.5
H23D C23B H23F 109.5
H23E C23B H23F 109.5
C23B C24B C13B 113.1(5)
C23B C24B C25B 109.4(4)
C13B C24B C25B 110.5(4)
C23B C24B H24B 107.9
C13B C24B H24B 107.9
C25B C24B H24B 107.9
C26B C25B C24B 114.6(4)
C26B C25B H25C 108.6
C24B C25B H25C 108.6
C26B C25B H25D 108.6
C24B C25B H25D 108.6
H25C C25B H25D 107.6
C27B C26B C25B 112.3(4)
C27B C26B H26C 109.1
C25B C26B H26C 109.1
C27B C26B H26D 109.1
C25B C26B H26D 109.1
H26C C26B H26D 107.9
C26B C27B C28B 114.9(5)
C26B C27B H27C 108.5
C28B C27B H27C 108.5
C26B C27B H27D 108.5
C28B C27B H27D 108.5
H27C C27B H27D 107.5
C30B C28B C29B 110.3(5)
C30B C28B C27B 111.0(5)
C29B C28B C27B 111.9(4)
C30B C28B H28B 107.8
C29B C28B H28B 107.8
C27B C28B H28B 107.8
C28B C29B H29D 109.5
C28B C29B H29E 109.5
H29D C29B H29E 109.5
C28B C29B H29F 109.5
H29D C29B H29F 109.5
H29E C29B H29F 109.5
C28B C30B H30D 109.5
C28B C30B H30E 109.5
H30D C30B H30E 109.5
C28B C30B H30F 109.5
H30D C30B H30F 109.5
H30E C30B H30F 109.5

loop_
_geom_bond_atom_site_label_1
_geom_bond_atom_site_label_2
_geom_bond_distance
Cl1A C5A 1.803(6)
O1A C18A 1.221(6)
N1A C2A 1.277(6)
N1A N2A 1.391(6)
N2A C18A 1.345(6)
N2A H1NA 0.8537
N3A C20A 1.130(7)
C1A C2A 1.493(7)
C1A C17A 1.549(7)
C1A H1AA 0.9900
C1A H1AB 0.9900
C2A C3A 1.519(7)
C3A C4A 1.538(7)
C3A C8A 1.567(6)
C3A H3AA 1.0000
C4A C5A 1.516(7)
C4A H4AA 0.9900
C4A H4AB 0.9900
C5A C6A 1.520(7)
C5A H5AA 1.0000
C6A C7A 1.541(8)
C6A H6AA 0.9900
C6A H6AB 0.9900
C7A C8A 1.539(7)
C7A H7AA 0.9900
C7A H7AB 0.9900
C8A C21A 1.543(8)
C8A C9A 1.545(8)
C9A C17A 1.515(7)
C9A C10A 1.536(7)
C9A H9AA 1.0000
C10A C11A 1.547(9)
C10A H10A 0.9900
C10A H10B 0.9900
C11A C12A 1.532(8)
C11A H11A 0.9900
C11A H11B 0.9900
C12A C16A 1.541(6)
C12A C13A 1.543(8)
C12A C22A 1.544(7)
C13A C24A 1.516(7)
C13A C14A 1.568(9)
C13A H13A 1.0000
C14A C15A 1.566(7)
C14A H14A 0.9900
C14A H14B 0.9900
C15A C16A 1.504(9)
C15A H15A 0.9900
C15A H15B 0.9900
C16A C17A 1.531(8)
C16A H16A 1.0000
C17A H17A 1.0000
C18A C19A 1.516(7)
C19A C20A 1.463(7)
C19A H19A 0.9900
C19A H19B 0.9900
C21A H21A 0.9800
C21A H21B 0.9800
C21A H21C 0.9800
C22A H22A 0.9800
C22A H22B 0.9800
C22A H22C 0.9800
C23A C24A 1.537(8)
C23A H23A 0.9800
C23A H23B 0.9800
C23A H23C 0.9800
C24A C25A 1.536(9)
C24A H24A 1.0000
C25A C26A 1.537(8)
C25A H25A 0.9900
C25A H25B 0.9900
C26A C27A 1.528(9)
C26A H26A 0.9900
C26A H26B 0.9900
C27A C28A 1.517(9)
C27A H27A 0.9900
C27A H27B 0.9900
C28A C29A 1.501(9)
C28A C30A 1.529(9)
C28A H28A 1.0000
C29A H29A 0.9800
C29A H29B 0.9800
C29A H29C 0.9800
C30A H30A 0.9800
C30A H30B 0.9800
C30A H30C 0.9800
Cl1B C5B 1.818(6)
O1B C18B 1.227(6)
N1B C2B 1.279(7)
N1B N2B 1.385(6)
N2B C18B 1.354(6)
N2B H1NB 0.8549
N3B C20B 1.145(13)
C20B C19B 1.390(11)
N3X C20X 1.138(17)
C20X C19B 1.372(14)
C1B C2B 1.503(7)
C1B C17B 1.542(7)
C1B H1BA 0.9900
C1B H1BB 0.9900
C2B C3B 1.517(7)
C3B C4B 1.537(7)
C3B C8B 1.537(8)
C3B H3BA 1.0000
C4B C5B 1.529(7)
C4B H4BA 0.9900
C4B H4BB 0.9900
C5B C6B 1.507(10)
C5B H5BA 1.0000
C6B C7B 1.534(8)
C6B H6BA 0.9900
C6B H6BB 0.9900
C7B C8B 1.531(7)
C7B H7BA 0.9900
C7B H7BB 0.9900
C8B C21B 1.544(8)
C8B C9B 1.561(7)
C9B C17B 1.540(7)
C9B C10B 1.546(7)
C9B H9BA 1.0000
C10B C11B 1.544(7)
C10B H10C 0.9900
C10B H10D 0.9900
C11B C12B 1.526(7)
C11B H11C 0.9900
C11B H11D 0.9900
C12B C16B 1.542(6)
C12B C22B 1.547(7)
C12B C13B 1.555(7)
C13B C24B 1.535(7)
C13B C14B 1.557(7)
C13B H13B 1.0000
C14B C15B 1.552(7)
C14B H14C 0.9900
C14B H14D 0.9900
C15B C16B 1.527(7)
C15B H15C 0.9900
C15B H15D 0.9900
C16B C17B 1.516(7)
C16B H16B 1.0000
C17B H17B 1.0000
C18B C19B 1.517(8)
C19B H19C 0.9900
C19B H19D 0.9900
C19B H19E 0.9900
C19B H19F 0.9900
C21B H21D 0.9800
C21B H21E 0.9800
C21B H21F 0.9800
C22B H22D 0.9800
C22B H22E 0.9800
C22B H22F 0.9800
C23B C24B 1.528(8)
C23B H23D 0.9800
C23B H23E 0.9800
C23B H23F 0.9800
C24B C25B 1.538(7)
C24B H24B 1.0000
C25B C26B 1.528(8)
C25B H25C 0.9900
C25B H25D 0.9900
C26B C27B 1.507(7)
C26B H26C 0.9900
C26B H26D 0.9900
C27B C28B 1.544(7)
C27B H27C 0.9900
C27B H27D 0.9900
C28B C30B 1.514(8)
C28B C29B 1.514(8)
C28B H28B 1.0000
C29B H29D 0.9800
C29B H29E 0.9800
C29B H29F 0.9800
C30B H30D 0.9800
C30B H30E 0.9800
C30B H30F 0.9800

loop_
_geom_hbond_atom_site_label_D
_geom_hbond_atom_site_label_H
_geom_hbond_atom_site_label_A
_geom_hbond_site_symmetry_A
_geom_hbond_distance_DH
_geom_hbond_distance_HA
_geom_hbond_distance_DA
_geom_hbond_angle_DHA
_geom_hbond_publ_flag
C4B H4BA N3B . 0.99 2.58 3.469(10) 149 yes
N2A H1NA O1B 3_655 0.85 2.03 2.870(6) 168 yes
N2B H1NB O1A 3_645 0.85 2.05 2.894(6) 171 yes
C1A H1AB O1B 3_655 0.99 2.41 3.362(7) 162 yes
C1B H1BB O1A 3_645 0.99 2.44 3.352(6) 153 yes
C4A H4AB N3B 3 0.99 2.49 3.476(9) 173 yes
C19A H19A N3B 3 0.99 2.57 3.513(11) 160 yes

loop_
_geom_torsion_atom_site_label_1
_geom_torsion_atom_site_label_2
_geom_torsion_atom_site_label_3
_geom_torsion_atom_site_label_4
_geom_torsion
C2A N1A N2A C18A -178.8(5)
N2A N1A C2A C1A 0.2(8)
N2A N1A C2A C3A -175.8(4)
C17A C1A C2A N1A -118.9(6)
C17A C1A C2A C3A 57.3(5)
N1A C2A C3A C4A -11.8(6)
C1A C2A C3A C4A 171.5(4)
N1A C2A C3A C8A 114.1(5)
C1A C2A C3A C8A -62.5(5)
C2A C3A C4A C5A -177.1(4)
C8A C3A C4A C5A 59.2(5)
C3A C4A C5A C6A -58.9(6)
C3A C4A C5A Cl1A 179.9(3)
C4A C5A C6A C7A 57.8(6)
Cl1A C5A C6A C7A 179.0(4)
C5A C6A C7A C8A -58.2(6)
C6A C7A C8A C21A -64.5(6)
C6A C7A C8A C9A 172.0(5)
C6A C7A C8A C3A 55.3(6)
C2A C3A C8A C7A 177.9(4)
C4A C3A C8A C7A -55.5(6)
C2A C3A C8A C21A -63.3(6)
C4A C3A C8A C21A 63.4(5)
C2A C3A C8A C9A 58.7(5)
C4A C3A C8A C9A -174.6(4)
C7A C8A C9A C17A -171.9(5)
C21A C8A C9A C17A 65.7(6)
C3A C8A C9A C17A -56.0(6)
C7A C8A C9A C10A 61.9(6)
C21A C8A C9A C10A -60.5(6)
C3A C8A C9A C10A 177.8(4)
C17A C9A C10A C11A 56.8(7)
C8A C9A C10A C11A -174.8(5)
C9A C10A C11A C12A -55.5(7)
C10A C11A C12A C16A 52.5(7)
C10A C11A C12A C13A 162.9(5)
C10A C11A C12A C22A -69.2(6)
C11A C12A C13A C24A 79.9(7)
C16A C12A C13A C24A -166.4(5)
C22A C12A C13A C24A -47.3(7)
C11A C12A C13A C14A -154.5(5)
C16A C12A C13A C14A -40.9(5)
C22A C12A C13A C14A 78.2(5)
C24A C13A C14A C15A 151.3(5)
C12A C13A C14A C15A 19.8(6)
C13A C14A C15A C16A 9.7(6)
C14A C15A C16A C17A -166.1(5)
C14A C15A C16A C12A -36.0(6)
C11A C12A C16A C15A 170.2(5)
C13A C12A C16A C15A 48.8(5)
C22A C12A C16A C15A -69.5(6)
C11A C12A C16A C17A -57.0(6)
C13A C12A C16A C17A -178.3(4)
C22A C12A C16A C17A 63.3(6)
C10A C9A C17A C16A -58.3(6)
C8A C9A C17A C16A 173.4(4)
C10A C9A C17A C1A -179.5(5)
C8A C9A C17A C1A 52.2(6)
C15A C16A C17A C9A -173.2(5)
C12A C16A C17A C9A 61.7(5)
C15A C16A C17A C1A -50.6(6)
C12A C16A C17A C1A -175.7(4)
C2A C1A C17A C9A -50.5(6)
C2A C1A C17A C16A -170.8(4)
N1A N2A C18A O1A -178.7(5)
N1A N2A C18A C19A 4.2(7)
O1A C18A C19A C20A -4.5(8)
N2A C18A C19A C20A 172.6(5)
C12A C13A C24A C25A 179.5(5)
C14A C13A C24A C25A 58.2(6)
C12A C13A C24A C23A -57.5(7)
C14A C13A C24A C23A -178.8(5)
C13A C24A C25A C26A -173.5(5)
C23A C24A C25A C26A 61.9(7)
C24A C25A C26A C27A 173.2(6)
C25A C26A C27A C28A -178.8(6)
C26A C27A C28A C29A 173.3(6)
C26A C27A C28A C30A -63.6(8)
C2B N1B N2B C18B 177.9(5)
N2B N1B C2B C1B -1.2(9)
N2B N1B C2B C3B 175.3(5)
C17B C1B C2B N1B -135.2(6)
C17B C1B C2B C3B 48.2(7)
N1B C2B C3B C4B 0.6(8)
C1B C2B C3B C4B 177.7(5)
N1B C2B C3B C8B 131.0(5)
C1B C2B C3B C8B -51.9(7)
C2B C3B C4B C5B -173.3(6)
C8B C3B C4B C5B 57.0(7)
C3B C4B C5B C6B -56.1(7)
C3B C4B C5B Cl1B -176.7(5)
C4B C5B C6B C7B 55.3(7)
Cl1B C5B C6B C7B 175.3(4)
C5B C6B C7B C8B -54.3(7)
C6B C7B C8B C3B 53.3(6)
C6B C7B C8B C21B -66.8(7)
C6B C7B C8B C9B 171.8(5)
C2B C3B C8B C7B 174.8(4)
C4B C3B C8B C7B -55.7(6)
C2B C3B C8B C21B -66.3(6)
C4B C3B C8B C21B 63.1(6)
C2B C3B C8B C9B 54.9(6)
C4B C3B C8B C9B -175.7(4)
C7B C8B C9B C17B -176.1(5)
C3B C8B C9B C17B -57.8(6)
C21B C8B C9B C17B 63.6(6)
C7B C8B C9B C10B 56.3(6)
C3B C8B C9B C10B 174.6(4)
C21B C8B C9B C10B -63.9(6)
C17B C9B C10B C11B 50.9(6)
C8B C9B C10B C11B 178.8(4)
C9B C10B C11B C12B -54.1(6)
C10B C11B C12B C16B 55.3(5)
C10B C11B C12B C22B -66.3(6)
C10B C11B C12B C13B 166.5(4)
C11B C12B C13B C24B 78.8(6)
C16B C12B C13B C24B -166.2(5)
C22B C12B C13B C24B -48.7(6)
C11B C12B C13B C14B -156.4(4)
C16B C12B C13B C14B -41.3(5)
C22B C12B C13B C14B 76.2(5)
C24B C13B C14B C15B 152.8(4)
C12B C13B C14B C15B 22.8(5)
C13B C14B C15B C16B 5.2(6)
C14B C15B C16B C17B -161.0(4)
C14B C15B C16B C12B -31.9(5)
C11B C12B C16B C17B -59.9(5)
C22B C12B C16B C17B 60.9(6)
C13B C12B C16B C17B 176.9(4)
C11B C12B C16B C15B 169.0(4)
C22B C12B C16B C15B -70.3(5)
C13B C12B C16B C15B 45.8(5)
C15B C16B C17B C9B -176.7(4)
C12B C16B C17B C9B 58.9(6)
C15B C16B C17B C1B -53.5(6)
C12B C16B C17B C1B -177.8(4)
C10B C9B C17B C16B -51.9(5)
C8B C9B C17B C16B 178.5(4)
C10B C9B C17B C1B -174.5(4)
C8B C9B C17B C1B 55.9(6)
C2B C1B C17B C16B -172.0(4)
C2B C1B C17B C9B -49.8(6)
N1B N2B C18B O1B 179.9(5)
N1B N2B C18B C19B -1.6(8)
O1B C18B C19B C20X 31.8(10)
N2B C18B C19B C20X -146.7(7)
O1B C18B C19B C20B -129.0(7)
N2B C18B C19B C20B 52.5(9)
C12B C13B C24B C23B -52.0(7)
C14B C13B C24B C23B -173.0(5)
C12B C13B C24B C25B -175.0(5)
C14B C13B C24B C25B 64.0(6)
C23B C24B C25B C26B 72.1(6)
C13B C24B C25B C26B -162.7(5)
C24B C25B C26B C27B -162.9(5)
C25B C26B C27B C28B 178.1(4)
C26B C27B C28B C30B -168.9(5)
C26B C27B C28B C29B 67.3(6)
